data_4127527
loop_
_publ_author_name
'Song, Fangyuan'
'Al-Ameed, Karrar'
'Schilling, Mauro'
'Fox, Thomas'
'Luber, Sandra'
'Patzke, Greta R.'

_publ_section_title
;
 Mechanistically Driven Control over Cubane Oxo Cluster Catalysts.
;
_journal_issue 22
_journal_name_full 'Journal of the American Chemical Society'
_journal_page_first 8846
_journal_page_last 8857
_journal_paper_doi 10.1021/jacs.9b01356
_journal_volume 141
_journal_year 2019
_chemical_formula_moiety 'C48 H46 Co1.92 N8 Ni2.08 O14, 2(Cl O4)'
_chemical_formula_sum 'C48 H46 Cl2 Co1.94 N8 Ni2.06 O22'
_chemical_formula_weight 1393.09
_space_group_crystal_system monoclinic
_space_group_IT_number 15
_space_group_name_Hall '-C 2yc'
_space_group_name_H-M_alt 'C 1 2/c 1'
_symmetry_space_group_name_Hall '-C 2yc'
_symmetry_space_group_name_H-M 'C 1 2/c 1'
_atom_sites_solution_hydrogens mixed
_audit_creation_date 2018-08-14
_audit_creation_method
;
Olex2 1.2
(compiled 2018.05.29 svn.r3508 for OlexSys, GUI svn.r5506)
;
_cell_angle_alpha 90
_cell_angle_beta 115.903(8)
_cell_angle_gamma 90
_cell_formula_units_Z 4
_cell_length_a 22.7499(14)
_cell_length_b 12.1315(6)
_cell_length_c 21.1640(12)
_cell_measurement_reflns_used 4646
_cell_measurement_temperature 183.05(10)
_cell_measurement_theta_max 28.2620
_cell_measurement_theta_min 3.1550
_cell_volume 5254.2(6)
_computing_cell_refinement 'CrysAlisPro 1.171.39.9b (Rigaku OD, 2015)'
_computing_data_collection 'CrysAlisPro 1.171.39.9b (Rigaku OD, 2015)'
_computing_data_reduction 'CrysAlisPro 1.171.39.9b (Rigaku OD, 2015)'
_computing_molecular_graphics 'Olex2 (Dolomanov et al., 2009)'
_computing_publication_material 'Olex2 (Dolomanov et al., 2009)'
_computing_structure_refinement 'ShelXL (Sheldrick, 2015)'
_diffrn_ambient_environment N~2~
_diffrn_ambient_temperature 183.05(10)
_diffrn_detector 'CCD plate'
_diffrn_detector_area_resol_mean 10.4498
_diffrn_detector_type Ruby
_diffrn_measured_fraction_theta_full 0.999
_diffrn_measured_fraction_theta_max 0.999
_diffrn_measurement_details
;
List of Runs (angles in degrees, time in seconds):

  # Type    Start    End  Width  t~exp~   \w     \q     \k     \f   Frames
--------------------------------------------------------------------------
  1  \w    -90.00   5.00   0.50   50.00    --  -19.81 -57.00 150.00  190
  2  \w    -40.00  49.00   0.50   50.00    --  -19.81  57.00 -60.00  178
  3  \w     12.00  45.00   0.50   50.00    --   20.59 -38.00 -60.00   66
;
_diffrn_measurement_device 'four-circle diffractometer'
_diffrn_measurement_device_type 'Xcalibur, Ruby'
_diffrn_measurement_method '\w scans'
_diffrn_orient_matrix_type 'CrysAlisPro convention (1999,Acta A55,543-557)'
_diffrn_orient_matrix_UB_11 0.0127327000
_diffrn_orient_matrix_UB_12 -0.0521762000
_diffrn_orient_matrix_UB_13 0.0148071000
_diffrn_orient_matrix_UB_21 -0.0311446000
_diffrn_orient_matrix_UB_22 -0.0156517000
_diffrn_orient_matrix_UB_23 -0.0029670000
_diffrn_orient_matrix_UB_31 -0.0082847000
_diffrn_orient_matrix_UB_32 -0.0212910000
_diffrn_orient_matrix_UB_33 -0.0340442000
_diffrn_radiation_monochromator graphite
_diffrn_radiation_probe x-ray
_diffrn_radiation_type MoK\a
_diffrn_radiation_wavelength 0.71073
_diffrn_reflns_av_R_equivalents 0.0242
_diffrn_reflns_av_unetI/netI 0.0332
_diffrn_reflns_Laue_measured_fraction_full 0.999
_diffrn_reflns_Laue_measured_fraction_max 0.999
_diffrn_reflns_limit_h_max 30
_diffrn_reflns_limit_h_min -21
_diffrn_reflns_limit_k_max 10
_diffrn_reflns_limit_k_min -16
_diffrn_reflns_limit_l_max 28
_diffrn_reflns_limit_l_min -27
_diffrn_reflns_number 14532
_diffrn_reflns_point_group_measured_fraction_full 0.999
_diffrn_reflns_point_group_measured_fraction_max 0.999
_diffrn_reflns_theta_full 26.000
_diffrn_reflns_theta_max 28.279
_diffrn_reflns_theta_min 2.555
_diffrn_source 'fine-focus sealed X-ray tube'
_diffrn_source_type 'Enhance (Mo) X-ray Source'
_exptl_absorpt_coefficient_mu 1.523
_exptl_absorpt_correction_T_max 0.949
_exptl_absorpt_correction_T_min 0.894
_exptl_absorpt_correction_type gaussian
_exptl_absorpt_process_details
;
CrysAlisPro 1.171.39.9b (Rigaku Oxford Diffraction, 2015)
Numerical absorption correction based on gaussian integration over
            a multifaceted crystal model
Empirical absorption correction using spherical harmonics,
 implemented in SCALE3 ABSPACK scaling algorithm.
;
_exptl_crystal_colour 'metallic dark purple'
_exptl_crystal_density_diffrn 1.761
_exptl_crystal_description prism
_exptl_crystal_F_000 2840
_exptl_crystal_size_max 0.472
_exptl_crystal_size_mid 0.277
_exptl_crystal_size_min 0.167
_refine_diff_density_max 1.046
_refine_diff_density_min -1.198
_refine_diff_density_rms 0.085
_refine_ls_extinction_method none
_refine_ls_goodness_of_fit_ref 1.040
_refine_ls_hydrogen_treatment mixed
_refine_ls_matrix_type full
_refine_ls_number_parameters 467
_refine_ls_number_reflns 6520
_refine_ls_number_restraints 139
_refine_ls_restrained_S_all 1.037
_refine_ls_R_factor_all 0.0723
_refine_ls_R_factor_gt 0.0530
_refine_ls_shift/su_max 0.001
_refine_ls_shift/su_mean 0.000
_refine_ls_structure_factor_coef Fsqd
_refine_ls_weighting_details 'w=1/[\s^2^(Fo^2^)+(0.0650P)^2^+18.9902P] where P=(Fo^2^+2Fc^2^)/3'
_refine_ls_weighting_scheme calc
_refine_ls_wR_factor_gt 0.1344
_refine_ls_wR_factor_ref 0.1511
_reflns_Friedel_coverage 0.000
_reflns_number_gt 5013
_reflns_number_total 6520
_reflns_threshold_expression 'I > 2\s(I)'
_cod_data_source_file ja9b01356_si_002.cif
_cod_data_source_block 1891349(2-coxni4-x-clo4final)
_cod_database_code 4127527
_shelx_shelxl_version_number 2018/3
_chemical_oxdiff_formula 'C48 H46 Cl2 Co4 N8 O22'
_shelx_space_group_comment
;
The symmetry employed for this shelxl refinement is uniquely defined
by the following loop, which should always be used as a source of
symmetry information in preference to the above space-group names.
They are only intended as comments.
;
_shelx_estimated_absorpt_t_max 0.785
_shelx_estimated_absorpt_t_min 0.533
_reflns_odcompleteness_completeness 99.85
_reflns_odcompleteness_iscentric 1
_reflns_odcompleteness_theta 28.22
_olex2_refinement_description
;
1. Fixed Uiso
 At 1.2 times of:
  All C(H) groups
 At 1.5 times of:
  All C(H,H,H) groups
2. Shared sites
{Co2, Ni2}
{Co1, Ni1}
3. Restrained distances
 O7-H7A
 0.86 with sigma of 0.02
 O7-H7B
 0.84 with sigma of 0.02
 O5-C23B \\sim O5-C23A
 with sigma of 0.002
 O6A-C23A \\sim O6B-C23B
 with sigma of 0.002
 C24B-C23B \\sim C24A-C23A
 with sigma of 0.002
 Cl1B-O8B \\sim Cl1B-O9B \\sim Cl1A-O11A \\sim Cl1B-O10B \\sim Cl1A-O10A \\sim
Cl1A-O8A \\sim Cl1A-O9A
 \\sim Cl1B-O11B
 with sigma of 0.002
4. Uiso/Uaniso restraints and constraints
O8A \\sim O8B \\sim O9A \\sim O9B \\sim O10A \\sim O10B \\sim O11A \\sim O11B:
within 2A with sigma of 0.005 and sigma for terminal atoms of 0.005
Uanis(Co2) = Uanis(Ni2)
Uanis(Co1) = Uanis(Ni1)
5. Rigid body (RIGU) restrains
 O5, O6A, O6B, C23A, C23B, C24A, C24B
 with sigma for 1-2 distances of 0.002 and sigma for 1-3 distances of 0.004
 Cl1A, Cl1B, O8A, O8B, O9A, O9B, O10A, O10B, O11A, O11B
 with sigma for 1-2 distances of 0.002 and sigma for 1-3 distances of 0.004
6. Others
 Sof(Cl1B)=Sof(O8B)=Sof(O9B)=Sof(O10B)=Sof(O11B)=1-FVAR(1)
 Sof(Cl1A)=Sof(O8A)=Sof(O9A)=Sof(O10A)=Sof(O11A)=FVAR(1)
 Sof(O6A)=Sof(C23A)=Sof(C24A)=Sof(H24A)=Sof(H24B)=Sof(H24C)=1-FVAR(2)
 Sof(O6B)=Sof(C23B)=Sof(C24B)=Sof(H24D)=Sof(H24E)=Sof(H24F)=FVAR(2)
 Fixed Sof: Co1(0.49) Co2(0.47) Ni1(0.51) Ni2(0.53)
7.a Aromatic/amide H refined with riding coordinates:
 C1(H1), C2(H2), C3(H3A), C4(H4A), C8(H8), C9(H9), C10(H10), C11(H11),
 C12(H12), C13(H13), C14(H14), C15(H15), C19(H19), C20(H20), C21(H21), C22(H22)
7.b Idealised Me refined as rotating group:
 C24A(H24A,H24B,H24C), C24B(H24D,H24E,H24F)
7.c Idealised tetrahedral OH refined as rotating group:
 O3(H3), O4(H4)
;
_olex2_submission_special_instructions 'No special instructions were received'
_oxdiff_exptl_absorpt_empirical_details
;
Empirical correction (ABSPACK) includes:
- Absorption correction using spherical harmonics
- Frame scaling
;
_oxdiff_exptl_absorpt_empirical_full_max 1.400
_oxdiff_exptl_absorpt_empirical_full_min 0.759

loop_
_space_group_symop_operation_xyz
'x, y, z'
'-x, y, -z+1/2'
'x+1/2, y+1/2, z'
'-x+1/2, y+1/2, -z+1/2'
'-x, -y, -z'
'x, -y, z-1/2'
'-x+1/2, -y+1/2, -z'
'x+1/2, -y+1/2, z-1/2'

loop_
_atom_site_label
_atom_site_type_symbol
_atom_site_fract_x
_atom_site_fract_y
_atom_site_fract_z
_atom_site_U_iso_or_equiv
_atom_site_adp_type
_atom_site_occupancy
_atom_site_site_symmetry_order
_atom_site_calc_flag
_atom_site_refinement_flags_posn
_atom_site_refinement_flags_adp
_atom_site_refinement_flags_occupancy
_atom_site_disorder_assembly
_atom_site_disorder_group
Co1 Co 0.55748(2) 0.31165(4) 0.32627(2) 0.03946(15) Uani 0.49 1 d . . P A 1
Co2 Co 0.55343(2) 0.11539(4) 0.22498(2) 0.03631(14) Uani 0.47 1 d . . P A 1
Ni1 Ni 0.55748(2) 0.31165(4) 0.32627(2) 0.03946(15) Uani 0.51 1 d . . P A 2
Ni2 Ni 0.55343(2) 0.11539(4) 0.22498(2) 0.03631(14) Uani 0.53 1 d . . P A 2
Cl1A Cl 0.70426(13) 0.66150(15) 0.34632(12) 0.0801(7) Uani 0.735(4) 1 d D U P B 1
Cl1B Cl 0.6956(2) 0.6594(3) 0.2971(3) 0.0533(15) Uani 0.265(4) 1 d D U P B 2
O1 O 0.54597(11) 0.2907(2) 0.22543(11) 0.0379(5) Uani 1 1 d . . . . .
O2 O 0.45452(12) 0.1360(2) 0.18046(11) 0.0361(5) Uani 1 1 d . . . . .
O3 O 0.58278(14) 0.4451(2) 0.18717(14) 0.0484(6) Uani 1 1 d . . . . .
H3 H 0.589487 0.486130 0.221621 0.20(4) Uiso 1 1 calc GR . . . .
O4 O 0.40828(15) 0.0840(3) 0.06295(12) 0.0527(8) Uani 1 1 d . . . . .
H4 H 0.416650 0.151125 0.061278 0.048(12) Uiso 1 1 calc GR . . . .
O5 O 0.57199(14) 0.3034(2) 0.42745(13) 0.0485(7) Uani 1 1 d D U . . .
O6A O 0.5224(10) 0.4506(13) 0.4381(7) 0.050(6) Uani 0.186(11) 1 d D U P A 1
O6B O 0.5739(3) 0.4817(4) 0.4568(3) 0.0817(19) Uani 0.814(11) 1 d D U P A 2
O7 O 0.54976(17) 0.4831(3) 0.3227(2) 0.0644(9) Uani 1 1 d D . . . .
H7A H 0.554(2) 0.495(3) 0.3629(13) 0.036(12) Uiso 1 1 d D . . . .
H7B H 0.580(3) 0.518(6) 0.319(4) 0.15(3) Uiso 1 1 d D . . . .
O8A O 0.7113(6) 0.6410(8) 0.4143(4) 0.182(4) Uani 0.735(4) 1 d D U P B 1
O8B O 0.6715(8) 0.6653(17) 0.2241(4) 0.106(5) Uani 0.265(4) 1 d D U P B 2
O9A O 0.6440(7) 0.611(2) 0.3074(8) 0.131(3) Uani 0.735(4) 1 d D U P B 1
O9B O 0.6386(19) 0.617(7) 0.297(3) 0.132(4) Uani 0.265(4) 1 d D U P B 2
O10A O 0.7013(11) 0.7754(4) 0.3356(8) 0.083(2) Uani 0.735(4) 1 d D U P B 1
O10B O 0.706(3) 0.7657(11) 0.325(2) 0.082(4) Uani 0.265(4) 1 d D U P B 2
O11A O 0.7536(7) 0.613(2) 0.3335(9) 0.122(3) Uani 0.735(4) 1 d D U P B 1
O11B O 0.7561(18) 0.606(6) 0.324(3) 0.119(4) Uani 0.265(4) 1 d D U P B 2
N1 N 0.65410(15) 0.3251(3) 0.33746(16) 0.0448(8) Uani 1 1 d . . . . .
N2 N 0.58192(16) 0.1602(3) 0.14944(15) 0.0441(7) Uani 1 1 d . . . . .
N3 N 0.52032(18) -0.0447(3) 0.18880(15) 0.0448(8) Uani 1 1 d . . . . .
N4 N 0.35428(16) 0.0668(3) 0.19838(15) 0.0448(7) Uani 1 1 d . . . . .
C1 C 0.7087(2) 0.3296(4) 0.3983(2) 0.0542(11) Uani 1 1 d . . . . .
H1 H 0.704674 0.326722 0.441114 0.065 Uiso 1 1 calc R . . . .
C2 C 0.7698(2) 0.3381(4) 0.4011(2) 0.0589(12) Uani 1 1 d . . . . .
H2 H 0.807432 0.340950 0.445035 0.071 Uiso 1 1 calc R . . . .
C3 C 0.7759(2) 0.3425(4) 0.3393(2) 0.0550(11) Uani 1 1 d . . . . .
H3A H 0.817815 0.347970 0.339965 0.066 Uiso 1 1 calc R . . . .
C4 C 0.71997(19) 0.3390(3) 0.2757(2) 0.0469(9) Uani 1 1 d . . . . .
H4A H 0.722923 0.341670 0.232302 0.056 Uiso 1 1 calc R . . . .
C5 C 0.65999(18) 0.3314(3) 0.27727(18) 0.0402(8) Uani 1 1 d . . . . .
C6 C 0.59461(18) 0.3350(3) 0.20972(18) 0.0407(8) Uani 1 1 d . . . . .
C7 C 0.59692(18) 0.2672(4) 0.14997(18) 0.0449(9) Uani 1 1 d . . . . .
C8 C 0.6120(2) 0.3128(4) 0.0993(2) 0.0613(13) Uani 1 1 d . . . . .
H8 H 0.621481 0.389229 0.100011 0.074 Uiso 1 1 calc R . . . .
C9 C 0.6132(3) 0.2448(5) 0.0473(2) 0.0762(17) Uani 1 1 d . . . . .
H9 H 0.624558 0.273857 0.012379 0.091 Uiso 1 1 calc R . . . .
C10 C 0.5977(3) 0.1344(5) 0.0463(2) 0.0713(15) Uani 1 1 d . . . . .
H10 H 0.597611 0.086675 0.010713 0.086 Uiso 1 1 calc R . . . .
C11 C 0.5825(2) 0.0956(4) 0.0981(2) 0.0551(11) Uani 1 1 d . . . . .
H11 H 0.571797 0.019838 0.097732 0.066 Uiso 1 1 calc R . . . .
C12 C 0.5562(3) -0.1371(4) 0.2032(2) 0.0579(12) Uani 1 1 d . . . . .
H12 H 0.601971 -0.132171 0.231595 0.069 Uiso 1 1 calc R . . . .
C13 C 0.5291(4) -0.2390(4) 0.1781(3) 0.0728(16) Uani 1 1 d . . . . .
H13 H 0.555844 -0.302900 0.188624 0.087 Uiso 1 1 calc R . . . .
C14 C 0.4626(4) -0.2469(4) 0.1377(3) 0.0770(17) Uani 1 1 d . . . . .
H14 H 0.442971 -0.316181 0.119762 0.092 Uiso 1 1 calc R . . . .
C15 C 0.4248(3) -0.1523(4) 0.1235(2) 0.0603(13) Uani 1 1 d . . . . .
H15 H 0.378722 -0.156042 0.096724 0.072 Uiso 1 1 calc R . . . .
C16 C 0.4551(2) -0.0525(3) 0.14897(17) 0.0459(9) Uani 1 1 d . . . . .
C17 C 0.41785(19) 0.0568(3) 0.13194(16) 0.0431(9) Uani 1 1 d . . . . .
C18 C 0.3521(2) 0.0463(3) 0.13491(18) 0.0466(9) Uani 1 1 d . . . . .
C19 C 0.2940(2) 0.0190(4) 0.0776(2) 0.0581(12) Uani 1 1 d . . . . .
H19 H 0.293340 0.004468 0.033177 0.070 Uiso 1 1 calc R . . . .
C20 C 0.2373(2) 0.0132(4) 0.0859(2) 0.0655(14) Uani 1 1 d . . . . .
H20 H 0.197195 -0.005787 0.047283 0.079 Uiso 1 1 calc R . . . .
C21 C 0.2392(2) 0.0351(4) 0.1501(3) 0.0618(12) Uani 1 1 d . . . . .
H21 H 0.200434 0.032643 0.156588 0.074 Uiso 1 1 calc R . . . .
C22 C 0.2988(2) 0.0609(4) 0.2058(2) 0.0518(10) Uani 1 1 d . . . . .
H22 H 0.300323 0.074938 0.250627 0.062 Uiso 1 1 calc R . . . .
C23A C 0.5503(11) 0.3633(14) 0.4636(8) 0.037(5) Uani 0.186(11) 1 d D U P A 1
C23B C 0.5713(3) 0.3828(5) 0.4683(3) 0.0531(17) Uani 0.814(11) 1 d D U P A 2
C24A C 0.556(3) 0.351(6) 0.5370(15) 0.059(11) Uani 0.186(11) 1 d D U P A 1
H24A H 0.574131 0.418666 0.563555 0.089 Uiso 0.186(11) 1 calc GR . P A 1
H24B H 0.585309 0.288940 0.560353 0.089 Uiso 0.186(11) 1 calc GR . P A 1
H24C H 0.512911 0.336588 0.534789 0.089 Uiso 0.186(11) 1 calc GR . P A 1
C24B C 0.5685(8) 0.3411(13) 0.5340(5) 0.068(3) Uani 0.814(11) 1 d D U P A 2
H24D H 0.549815 0.266768 0.525690 0.101 Uiso 0.814(11) 1 calc GR . P A 2
H24E H 0.541160 0.390435 0.546580 0.101 Uiso 0.814(11) 1 calc GR . P A 2
H24F H 0.612746 0.339067 0.572487 0.101 Uiso 0.814(11) 1 calc GR . P A 2

loop_
_atom_site_aniso_label
_atom_site_aniso_U_11
_atom_site_aniso_U_22
_atom_site_aniso_U_33
_atom_site_aniso_U_23
_atom_site_aniso_U_13
_atom_site_aniso_U_12
Co1 0.0318(2) 0.0503(3) 0.0263(2) -0.00736(18) 0.00345(18) 0.0042(2)
Co2 0.0390(3) 0.0444(3) 0.0189(2) -0.00251(16) 0.00653(18) -0.0004(2)
Ni1 0.0318(2) 0.0503(3) 0.0263(2) -0.00736(18) 0.00345(18) 0.0042(2)
Ni2 0.0390(3) 0.0444(3) 0.0189(2) -0.00251(16) 0.00653(18) -0.0004(2)
Cl1A 0.1232(18) 0.0568(10) 0.0767(15) 0.0151(9) 0.0590(13) 0.0115(11)
Cl1B 0.058(2) 0.044(2) 0.075(4) -0.0080(18) 0.046(2) -0.0093(17)
O1 0.0329(12) 0.0471(14) 0.0247(11) -0.0031(9) 0.0041(9) -0.0070(10)
O2 0.0383(12) 0.0417(13) 0.0187(10) 0.0010(9) 0.0036(9) -0.0069(10)
O3 0.0457(15) 0.0523(16) 0.0365(13) 0.0005(12) 0.0079(12) -0.0111(13)
O4 0.0683(18) 0.0608(18) 0.0174(10) 0.0006(11) 0.0080(11) -0.0295(15)
O5 0.0497(15) 0.0576(16) 0.0311(12) -0.0121(11) 0.0111(11) 0.0095(13)
O6A 0.058(12) 0.053(8) 0.037(7) -0.001(6) 0.020(7) 0.018(8)
O6B 0.105(5) 0.061(2) 0.101(4) -0.032(2) 0.066(4) -0.006(3)
O7 0.0437(17) 0.0544(19) 0.080(3) -0.0078(18) 0.0126(18) 0.0017(15)
O8A 0.308(13) 0.158(8) 0.125(6) 0.051(5) 0.136(7) 0.023(8)
O8B 0.082(10) 0.146(16) 0.096(10) -0.036(7) 0.045(7) -0.004(10)
O9A 0.163(5) 0.102(5) 0.161(7) 0.009(6) 0.101(5) -0.030(5)
O9B 0.161(6) 0.101(6) 0.161(8) 0.003(7) 0.096(6) -0.026(6)
O10A 0.110(5) 0.055(2) 0.112(5) 0.004(2) 0.074(4) 0.011(3)
O10B 0.110(6) 0.053(4) 0.109(6) 0.002(4) 0.071(6) 0.006(4)
O11A 0.146(5) 0.094(4) 0.153(7) 0.005(5) 0.092(5) 0.045(4)
O11B 0.144(6) 0.095(6) 0.149(8) 0.008(6) 0.093(5) 0.040(5)
N1 0.0338(15) 0.0566(19) 0.0313(14) -0.0142(13) 0.0026(12) 0.0024(14)
N2 0.0446(17) 0.0565(19) 0.0259(13) -0.0046(13) 0.0105(13) -0.0086(15)
N3 0.068(2) 0.0435(17) 0.0258(13) -0.0008(12) 0.0232(15) -0.0048(16)
N4 0.0427(16) 0.0546(19) 0.0295(14) 0.0049(13) 0.0086(13) -0.0126(15)
C1 0.041(2) 0.072(3) 0.0321(18) -0.0181(18) -0.0005(16) 0.0073(19)
C2 0.0336(19) 0.072(3) 0.046(2) -0.020(2) -0.0057(17) 0.0043(19)
C3 0.0314(18) 0.065(3) 0.053(2) -0.010(2) 0.0045(17) -0.0037(18)
C4 0.0399(19) 0.050(2) 0.042(2) -0.0083(17) 0.0103(16) -0.0067(17)
C5 0.0352(17) 0.0435(19) 0.0315(16) -0.0112(14) 0.0049(14) -0.0048(15)
C6 0.0342(17) 0.047(2) 0.0313(16) -0.0031(14) 0.0054(14) -0.0095(15)
C7 0.0364(18) 0.062(2) 0.0270(16) -0.0067(16) 0.0053(14) -0.0121(17)
C8 0.067(3) 0.077(3) 0.038(2) -0.013(2) 0.021(2) -0.037(2)
C9 0.093(4) 0.103(4) 0.038(2) -0.019(2) 0.034(2) -0.050(3)
C10 0.094(4) 0.089(4) 0.037(2) -0.024(2) 0.034(2) -0.037(3)
C11 0.066(3) 0.066(3) 0.0324(18) -0.0114(18) 0.0206(19) -0.016(2)
C12 0.093(4) 0.052(2) 0.044(2) 0.0036(18) 0.044(2) 0.009(2)
C13 0.132(5) 0.050(3) 0.061(3) -0.005(2) 0.064(4) -0.002(3)
C14 0.141(6) 0.050(3) 0.066(3) -0.017(2) 0.070(4) -0.026(3)
C15 0.101(4) 0.055(2) 0.039(2) -0.0126(18) 0.043(2) -0.026(3)
C16 0.073(3) 0.045(2) 0.0203(14) -0.0022(13) 0.0215(17) -0.0135(19)
C17 0.053(2) 0.051(2) 0.0172(13) -0.0003(13) 0.0078(14) -0.0188(17)
C18 0.051(2) 0.051(2) 0.0263(15) 0.0064(15) 0.0062(15) -0.0184(18)
C19 0.060(3) 0.064(3) 0.0314(18) 0.0053(17) 0.0026(17) -0.030(2)
C20 0.054(3) 0.069(3) 0.048(2) 0.011(2) -0.001(2) -0.030(2)
C21 0.047(2) 0.060(3) 0.065(3) 0.014(2) 0.013(2) -0.017(2)
C22 0.047(2) 0.058(2) 0.044(2) 0.0110(18) 0.0143(18) -0.0096(19)
C23A 0.033(13) 0.044(8) 0.027(7) -0.009(5) 0.006(7) 0.002(8)
C23B 0.042(4) 0.067(3) 0.052(3) -0.023(2) 0.022(3) 0.004(3)
C24A 0.06(2) 0.08(2) 0.025(9) -0.001(10) 0.011(10) 0.032(19)
C24B 0.066(6) 0.094(6) 0.046(3) -0.024(3) 0.027(4) 0.015(5)

loop_
_atom_type_symbol
_atom_type_description
_atom_type_scat_dispersion_real
_atom_type_scat_dispersion_imag
_atom_type_scat_source
C C 0.0033 0.0016 'International Tables Vol C Tables 4.2.6.8 and 6.1.1.4'
H H 0.0000 0.0000 'International Tables Vol C Tables 4.2.6.8 and 6.1.1.4'
Cl Cl 0.1484 0.1585 'International Tables Vol C Tables 4.2.6.8 and 6.1.1.4'
Co Co 0.3494 0.9721 'International Tables Vol C Tables 4.2.6.8 and 6.1.1.4'
N N 0.0061 0.0033 'International Tables Vol C Tables 4.2.6.8 and 6.1.1.4'
Ni Ni 0.3393 1.1124 'International Tables Vol C Tables 4.2.6.8 and 6.1.1.4'
O O 0.0106 0.0060 'International Tables Vol C Tables 4.2.6.8 and 6.1.1.4'

loop_
_exptl_crystal_face_index_h
_exptl_crystal_face_index_k
_exptl_crystal_face_index_l
_exptl_crystal_face_perp_dist
15 -15 0 0.0852
30 -4 -20 0.1830
-16 -14 1 0.0661
16 12 -20 0.1270
0 1 27 0.2189
-26 5 24 0.2040
-26 0 27 0.2133
3 -3 -28 0.2219
-15 15 1 0.0958
29 0 0 0.1594
0 -17 0 0.0767
-6 0 29 0.2250
8 14 -16 0.1248
-28 5 1 0.1333
13 15 1 0.0836

loop_
_geom_angle_atom_site_label_1
_geom_angle_atom_site_label_2
_geom_angle_atom_site_label_3
_geom_angle
_geom_angle_site_symmetry_1
_geom_angle_site_symmetry_3
O1 Co1 O1 80.83(11) . 2_655
O1 Co1 O2 76.58(10) 2_655 2_655
O1 Co1 O2 81.55(9) . 2_655
O1 Co1 O7 96.63(15) . .
O1 Co1 N1 77.26(11) . .
O5 Co1 O1 99.82(11) . 2_655
O5 Co1 O1 169.87(11) . .
O5 Co1 O2 88.74(10) . 2_655
O5 Co1 O7 93.45(15) . .
O5 Co1 N1 101.81(12) . .
O7 Co1 O1 92.50(12) . 2_655
O7 Co1 O2 169.07(11) . 2_655
O7 Co1 N1 89.68(14) . .
N1 Co1 O1 158.08(11) . 2_655
N1 Co1 O2 100.37(11) . 2_655
O2 Co2 O1 78.82(9) . .
O2 Co2 O1 80.62(9) 2_655 .
O2 Co2 O2 83.61(9) . 2_655
O2 Co2 N2 105.60(11) . .
O2 Co2 N3 78.33(12) . .
O2 Co2 N3 106.89(10) 2_655 .
O2 Co2 N4 156.91(12) . 2_655
N2 Co2 O1 77.96(12) . .
N2 Co2 O2 154.41(12) . 2_655
N2 Co2 N3 98.42(12) . .
N2 Co2 N4 97.31(13) . 2_655
N3 Co2 O1 154.91(11) . .
N4 Co2 O1 109.34(11) 2_655 .
N4 Co2 O2 76.76(11) 2_655 2_655
N4 Co2 N3 95.73(13) 2_655 .
O1 Ni1 O1 80.83(11) . 2_655
O1 Ni1 O2 76.58(10) 2_655 2_655
O1 Ni1 O2 81.55(9) . 2_655
O1 Ni1 O7 96.63(15) . .
O1 Ni1 N1 77.26(11) . .
O5 Ni1 O1 169.87(11) . .
O5 Ni1 O1 99.82(11) . 2_655
O5 Ni1 O2 88.74(10) . 2_655
O5 Ni1 O7 93.45(15) . .
O5 Ni1 N1 101.81(12) . .
O7 Ni1 O1 92.50(12) . 2_655
O7 Ni1 O2 169.07(11) . 2_655
O7 Ni1 N1 89.68(14) . .
N1 Ni1 O1 158.08(11) . 2_655
N1 Ni1 O2 100.37(11) . 2_655
O2 Ni2 O1 78.82(9) . .
O2 Ni2 O1 80.62(9) 2_655 .
O2 Ni2 O2 83.61(9) . 2_655
O2 Ni2 N2 105.60(11) . .
O2 Ni2 N3 106.89(10) 2_655 .
O2 Ni2 N3 78.33(12) . .
O2 Ni2 N4 156.91(12) . 2_655
N2 Ni2 O1 77.96(12) . .
N2 Ni2 O2 154.41(12) . 2_655
N2 Ni2 N3 98.42(12) . .
N2 Ni2 N4 97.31(13) . 2_655
N3 Ni2 O1 154.91(11) . .
N4 Ni2 O1 109.34(11) 2_655 .
N4 Ni2 O2 76.76(11) 2_655 2_655
N4 Ni2 N3 95.73(13) 2_655 .
O8A Cl1A O11A 112.6(9) . .
O9A Cl1A O8A 99.7(8) . .
O9A Cl1A O10A 112.2(15) . .
O9A Cl1A O11A 111.2(16) . .
O10A Cl1A O8A 108.6(6) . .
O10A Cl1A O11A 112.0(13) . .
O8B Cl1B O9B 96(2) . .
O10B Cl1B O8B 109.7(18) . .
O10B Cl1B O9B 109(4) . .
O10B Cl1B O11B 108(4) . .
O11B Cl1B O8B 108(2) . .
O11B Cl1B O9B 125(5) . .
Co1 O1 Co1 97.46(11) . 2_655
Co1 O1 Co2 98.86(10) . .
Co1 O1 Co2 100.86(10) 2_655 .
Ni1 O1 Ni2 98.86(10) . .
C6 O1 Co1 130.1(2) . 2_655
C6 O1 Co1 116.55(19) . .
C6 O1 Co2 108.1(2) . .
C6 O1 Ni1 116.55(19) . .
C6 O1 Ni2 108.1(2) . .
Co2 O2 Co1 96.90(10) 2_655 2_655
Co2 O2 Co1 103.60(10) . 2_655
Co2 O2 Co2 94.71(9) . 2_655
C17 O2 Co1 128.4(2) . 2_655
C17 O2 Co2 110.38(19) . 2_655
C17 O2 Co2 116.3(2) . .
C17 O2 Ni2 116.3(2) . .
C6 O3 H3 109.5 . .
C17 O4 H4 109.5 . .
C23A O5 Co1 131.9(7) . .
C23B O5 Ni1 128.6(4) . .
Co1 O7 H7A 99(3) . .
Co1 O7 H7B 117(6) . .
Ni1 O7 H7A 99(3) . .
Ni1 O7 H7B 117(6) . .
H7A O7 H7B 106(6) . .
C1 N1 Co1 126.2(3) . .
C1 N1 Ni1 126.2(3) . .
C5 N1 Co1 115.4(2) . .
C5 N1 Ni1 115.4(2) . .
C5 N1 C1 118.3(4) . .
C7 N2 Co2 114.7(2) . .
C7 N2 Ni2 114.7(2) . .
C7 N2 C11 118.6(3) . .
C11 N2 Co2 126.5(3) . .
C11 N2 Ni2 126.5(3) . .
C12 N3 Co2 127.1(3) . .
C12 N3 Ni2 127.1(3) . .
C12 N3 C16 118.4(4) . .
C16 N3 Co2 114.4(3) . .
C16 N3 Ni2 114.4(3) . .
C18 N4 Co2 114.3(3) . 2_655
C22 N4 Co2 126.8(3) . 2_655
C22 N4 C18 118.8(3) . .
N1 C1 H1 118.7 . .
N1 C1 C2 122.7(4) . .
C2 C1 H1 118.7 . .
C1 C2 H2 120.5 . .
C1 C2 C3 118.9(4) . .
C3 C2 H2 120.5 . .
C2 C3 H3A 120.3 . .
C2 C3 C4 119.3(4) . .
C4 C3 H3A 120.3 . .
C3 C4 H4A 120.9 . .
C5 C4 C3 118.3(4) . .
C5 C4 H4A 120.9 . .
N1 C5 C4 122.4(3) . .
N1 C5 C6 115.1(3) . .
C4 C5 C6 122.4(3) . .
O1 C6 O3 113.2(3) . .
O1 C6 C5 108.1(3) . .
O1 C6 C7 107.9(3) . .
O3 C6 C5 107.7(3) . .
O3 C6 C7 107.6(3) . .
C7 C6 C5 112.5(3) . .
N2 C7 C6 115.3(3) . .
N2 C7 C8 122.1(4) . .
C8 C7 C6 122.5(4) . .
C7 C8 H8 120.7 . .
C7 C8 C9 118.5(4) . .
C9 C8 H8 120.7 . .
C8 C9 H9 120.2 . .
C10 C9 C8 119.6(4) . .
C10 C9 H9 120.2 . .
C9 C10 H10 120.9 . .
C11 C10 C9 118.3(4) . .
C11 C10 H10 120.9 . .
N2 C11 C10 122.8(4) . .
N2 C11 H11 118.6 . .
C10 C11 H11 118.6 . .
N3 C12 H12 118.8 . .
N3 C12 C13 122.4(5) . .
C13 C12 H12 118.8 . .
C12 C13 H13 120.5 . .
C14 C13 C12 119.1(5) . .
C14 C13 H13 120.5 . .
C13 C14 H14 120.4 . .
C13 C14 C15 119.1(5) . .
C15 C14 H14 120.4 . .
C14 C15 H15 120.5 . .
C16 C15 C14 119.0(5) . .
C16 C15 H15 120.5 . .
N3 C16 C15 122.0(4) . .
N3 C16 C17 115.4(3) . .
C15 C16 C17 122.5(4) . .
O2 C17 O4 111.9(3) . .
O2 C17 C16 109.5(3) . .
O2 C17 C18 108.1(3) . .
O4 C17 C16 105.4(3) . .
O4 C17 C18 110.4(3) . .
C18 C17 C16 111.6(3) . .
N4 C18 C17 114.6(3) . .
N4 C18 C19 121.4(4) . .
C19 C18 C17 124.0(4) . .
C18 C19 H19 120.4 . .
C20 C19 C18 119.2(4) . .
C20 C19 H19 120.4 . .
C19 C20 H20 120.2 . .
C21 C20 C19 119.5(4) . .
C21 C20 H20 120.2 . .
C20 C21 H21 120.6 . .
C20 C21 C22 118.8(5) . .
C22 C21 H21 120.6 . .
N4 C22 C21 122.2(4) . .
N4 C22 H22 118.9 . .
C21 C22 H22 118.9 . .
O5 C23A C24A 132(2) . .
O6A C23A O5 118.6(11) . .
O6A C23A C24A 110(2) . .
O5 C23B C24B 112.5(7) . .
O6B C23B O5 125.2(6) . .
O6B C23B C24B 122.4(7) . .
C23A C24A H24A 109.5 . .
C23A C24A H24B 109.5 . .
C23A C24A H24C 109.5 . .
H24A C24A H24B 109.5 . .
H24A C24A H24C 109.5 . .
H24B C24A H24C 109.5 . .
C23B C24B H24D 109.5 . .
C23B C24B H24E 109.5 . .
C23B C24B H24F 109.5 . .
H24D C24B H24E 109.5 . .
H24D C24B H24F 109.5 . .
H24E C24B H24F 109.5 . .

loop_
_geom_bond_atom_site_label_1
_geom_bond_atom_site_label_2
_geom_bond_distance
_geom_bond_site_symmetry_2
Co1 O1 2.049(2) .
Co1 O1 2.133(2) 2_655
Co1 O2 2.145(2) 2_655
Co1 O5 2.021(3) .
Co1 O7 2.086(4) .
Co1 N1 2.112(3) .
Co2 O1 2.134(3) .
Co2 O2 2.102(2) 2_655
Co2 O2 2.040(2) .
Co2 N2 2.044(3) .
Co2 N3 2.103(3) .
Co2 N4 2.100(3) 2_655
Ni1 O1 2.133(2) 2_655
Ni1 O1 2.049(2) .
Ni1 O2 2.145(2) 2_655
Ni1 O5 2.021(3) .
Ni1 O7 2.086(4) .
Ni1 N1 2.112(3) .
Ni2 O1 2.134(3) .
Ni2 O2 2.040(2) .
Ni2 O2 2.102(2) 2_655
Ni2 N2 2.044(3) .
Ni2 N3 2.103(3) .
Ni2 N4 2.100(3) 2_655
Cl1A O8A 1.398(5) .
Cl1A O9A 1.398(5) .
Cl1A O10A 1.398(5) .
Cl1A O11A 1.398(5) .
Cl1B O8B 1.398(5) .
Cl1B O9B 1.398(5) .
Cl1B O10B 1.398(5) .
Cl1B O11B 1.398(5) .
O1 C6 1.395(4) .
O2 C17 1.387(4) .
O3 H3 0.8400 .
O3 C6 1.404(5) .
O4 H4 0.8400 .
O4 C17 1.418(4) .
O5 C23A 1.300(5) .
O5 C23B 1.300(5) .
O6A C23A 1.231(7) .
O6B C23B 1.231(7) .
O7 H7A 0.826(19) .
O7 H7B 0.84(2) .
N1 C1 1.343(4) .
N1 C5 1.340(5) .
N2 C7 1.340(5) .
N2 C11 1.344(5) .
N3 C12 1.341(6) .
N3 C16 1.353(5) .
N4 C18 1.346(5) .
N4 C22 1.339(5) .
C1 H1 0.9500 .
C1 C2 1.371(6) .
C2 H2 0.9500 .
C2 C3 1.376(7) .
C3 H3A 0.9500 .
C3 C4 1.391(5) .
C4 H4A 0.9500 .
C4 C5 1.383(6) .
C5 C6 1.549(5) .
C6 C7 1.529(5) .
C7 C8 1.378(6) .
C8 H8 0.9500 .
C8 C9 1.385(7) .
C9 H9 0.9500 .
C9 C10 1.383(7) .
C10 H10 0.9500 .
C10 C11 1.369(6) .
C11 H11 0.9500 .
C12 H12 0.9500 .
C12 C13 1.381(7) .
C13 H13 0.9500 .
C13 C14 1.377(9) .
C14 H14 0.9500 .
C14 C15 1.387(8) .
C15 H15 0.9500 .
C15 C16 1.380(6) .
C16 C17 1.530(6) .
C17 C18 1.529(6) .
C18 C19 1.389(5) .
C19 H19 0.9500 .
C19 C20 1.377(7) .
C20 H20 0.9500 .
C20 C21 1.367(7) .
C21 H21 0.9500 .
C21 C22 1.389(6) .
C22 H22 0.9500 .
C23A C24A 1.507(9) .
C23B C24B 1.507(9) .
C24A H24A 0.9800 .
C24A H24B 0.9800 .
C24A H24C 0.9800 .
C24B H24D 0.9800 .
C24B H24E 0.9800 .
C24B H24F 0.9800 .

loop_
_exptl_oxdiff_crystal_face_indexfrac_h
_exptl_oxdiff_crystal_face_indexfrac_k
_exptl_oxdiff_crystal_face_indexfrac_l
_exptl_oxdiff_crystal_face_x
_exptl_oxdiff_crystal_face_y
_exptl_oxdiff_crystal_face_z
15.0004 -14.9904 0.0041 0.9732 -0.2326 0.1947
30.0068 -3.9995 -19.9843 0.2948 -0.8127 0.5169
-16.0002 -13.9932 0.9912 0.5411 0.7144 0.3967
16.0064 11.9904 -19.9879 -0.7178 -0.6269 0.2926
-0.0088 1.0051 26.9950 0.3472 -0.0956 -0.9404
-26.0081 5.0001 23.9854 -0.2369 0.6606 -0.7076
-26.0089 0.0035 26.9841 0.0682 0.7299 -0.7033
3.0091 -3.0040 -27.9938 -0.2195 0.0364 0.9921
-15.0007 14.9906 0.9957 -0.9584 0.2296 -0.2288
29.0002 0.0024 0.0120 0.3693 -0.9033 -0.2407
0.0003 -16.9905 -0.0024 0.8865 0.2659 0.3618
-6.0094 0.0056 28.9920 0.3525 0.1011 -0.9373
8.0050 13.9894 -15.9917 -0.8648 -0.4208 0.1803
-28.0006 4.9951 0.9889 -0.6025 0.7910 0.0920
12.9995 14.9928 1.0073 -0.6018 -0.6425 -0.4612
